data_4023642
loop_
_publ_author_name
'Sunanda Chatterjee'
'Prema G. Vasudev'
'Kuppanna Ananda'
'Srinivasarao Raghothama'
'Narayanaswamy Shamala'
'Padmanabhan Balaram'

_publ_section_title
;
 Multiple Conformational States in Crystals and in Solution in \a\g
 Hybrid Peptides. Fragility of the C~12~ Helix in Short Sequences
;
_journal_name_full 'Journal of Organic Chemistry'
_journal_page_first 6595
_journal_page_last 6606
_journal_paper_doi 10.1021/jo8009819
_journal_volume 73
_journal_year 2008
_chemical_formula_moiety 'C23 H41 N3 O6'
_chemical_formula_sum 'C23 H41 N3 O6'
_chemical_formula_weight 455.59
_chemical_name_common Boc-Aib-Gpn-Aib-OMe
_chemical_name_systematic
; 
 ? 
;
_space_group_IT_number 14
_symmetry_cell_setting monoclinic
_symmetry_space_group_name_Hall '-P 2ybc'
_symmetry_space_group_name_H-M 'P 1 21/c 1'
_atom_sites_solution_hydrogens geom
_atom_sites_solution_primary direct
_atom_sites_solution_secondary difmap
_audit_creation_method SHELXL-97
_cell_angle_alpha 90.00
_cell_angle_beta 92.1280(10)
_cell_angle_gamma 90.00
_cell_formula_units_Z 8
_cell_length_a 16.8922(7)
_cell_length_b 16.4361(6)
_cell_length_c 18.9899(7)
_cell_measurement_temperature 293(2)
_cell_volume 5268.8(3)
_computing_data_collection SMART
_computing_data_reduction SAINT
_computing_structure_refinement 'SHELXL-97 (Sheldrick, 1997)'
_computing_structure_solution 'SHELXS-97 (Sheldrick, 1990)'
_diffrn_ambient_temperature 293(2)
_diffrn_measured_fraction_theta_full 0.915
_diffrn_measured_fraction_theta_max 0.915
_diffrn_measurement_device_type 'BRUKER AXS SMART APEX CCD with Mo source'
_diffrn_measurement_method 'omega scan'
_diffrn_radiation_monochromator graphite
_diffrn_radiation_source 'fine-focus sealed tube'
_diffrn_radiation_type MoK\a
_diffrn_radiation_wavelength 0.71073
_diffrn_reflns_av_R_equivalents 0.0674
_diffrn_reflns_av_sigmaI/netI 0.0767
_diffrn_reflns_limit_h_max 21
_diffrn_reflns_limit_h_min -20
_diffrn_reflns_limit_k_max 20
_diffrn_reflns_limit_k_min -20
_diffrn_reflns_limit_l_max 23
_diffrn_reflns_limit_l_min -21
_diffrn_reflns_number 38312
_diffrn_reflns_theta_full 26.55
_diffrn_reflns_theta_max 26.55
_diffrn_reflns_theta_min 1.73
_exptl_absorpt_coefficient_mu 0.083
_exptl_absorpt_correction_type none
_exptl_crystal_colour Colourless
_exptl_crystal_density_diffrn 1.149
_exptl_crystal_density_method 'not measured'
_exptl_crystal_description Plate
_exptl_crystal_F_000 1984
_exptl_crystal_size_max 0.25
_exptl_crystal_size_mid 0.04
_exptl_crystal_size_min 0.02
_refine_diff_density_max 0.212
_refine_diff_density_min -0.137
_refine_diff_density_rms 0.037
_refine_ls_extinction_method none
_refine_ls_goodness_of_fit_ref 1.008
_refine_ls_hydrogen_treatment constr
_refine_ls_matrix_type full
_refine_ls_number_parameters 577
_refine_ls_number_reflns 10048
_refine_ls_number_restraints 0
_refine_ls_restrained_S_all 1.008
_refine_ls_R_factor_all 0.1817
_refine_ls_R_factor_gt 0.0796
_refine_ls_shift/su_max 0.000
_refine_ls_shift/su_mean 0.000
_refine_ls_structure_factor_coef Fsqd
_refine_ls_weighting_details 'calc w=1/[\s^2^(Fo^2^)+(0.0831P)^2^+1.5059P] where P=(Fo^2^+2Fc^2^)/3'
_refine_ls_weighting_scheme calc
_refine_ls_wR_factor_gt 0.1628
_refine_ls_wR_factor_ref 0.2063
_reflns_number_gt 4605
_reflns_number_total 10048
_reflns_threshold_expression >2sigma(I)
_cod_data_source_file jo8009819-file006.cif
_cod_data_source_block ugu
_cod_depositor_comments
;
The following automatic conversions were performed:
'_symmetry_cell_setting' value 'Monoclinic' changed to 'monoclinic'
according to '/home/saulius/struct/CIF-dictionaries/cif_core.dic'
dictionary named 'cif_core.dic' version 2.4.1 from
2010-06-29.

'_exptl_absorpt_correction_type' value 'None' changed to
'none' according to '/home/saulius/struct/CIF-dictionaries/cif_core.dic'
dictionary named 'cif_core.dic' version 2.4.1 from 2010-06-29.

Automatic conversion script
Id: cif_fix_enum 1527 2010-12-29 10:47:43Z saulius 
;
_cod_original_sg_symbol_H-M 'P 21/c'
_cod_database_code 4023642

loop_
_symmetry_equiv_pos_as_xyz
'x, y, z'
'-x, y+1/2, -z+1/2'
'-x, -y, -z'
'x, -y-1/2, z-1/2'

loop_
_atom_site_label
_atom_site_type_symbol
_atom_site_fract_x
_atom_site_fract_y
_atom_site_fract_z
_atom_site_U_iso_or_equiv
_atom_site_adp_type
_atom_site_occupancy
_atom_site_symmetry_multiplicity
_atom_site_calc_flag
_atom_site_refinement_flags
_atom_site_disorder_assembly
_atom_site_disorder_group
C21 C 0.3251(2) 0.7282(3) 0.3411(3) 0.1091(18) Uani 1 1 d . . .
H21A H 0.3516 0.6900 0.3721 0.164 Uiso 1 1 calc R . .
H21B H 0.3346 0.7142 0.2931 0.164 Uiso 1 1 calc R . .
H21C H 0.2692 0.7268 0.3486 0.164 Uiso 1 1 calc R . .
C22 C 0.3160(2) 0.8744(3) 0.3092(3) 0.0896(14) Uani 1 1 d . . .
H22A H 0.3216 0.8587 0.2609 0.134 Uiso 1 1 calc R . .
H22B H 0.3395 0.9269 0.3169 0.134 Uiso 1 1 calc R . .
H22C H 0.2608 0.8767 0.3193 0.134 Uiso 1 1 calc R . .
C23 C 0.3492(3) 0.8327(4) 0.4326(3) 0.1185(19) Uani 1 1 d . . .
H23A H 0.3762 0.7920 0.4606 0.178 Uiso 1 1 calc R . .
H23B H 0.2942 0.8335 0.4437 0.178 Uiso 1 1 calc R . .
H23C H 0.3723 0.8850 0.4425 0.178 Uiso 1 1 calc R . .
C24 C 0.3566(2) 0.8133(2) 0.3564(2) 0.0687(11) Uani 1 1 d . . .
O2 O 0.44075(13) 0.80566(14) 0.34005(16) 0.0736(8) Uani 1 1 d . . .
C02' C 0.4909(2) 0.8693(2) 0.3466(2) 0.0577(10) Uani 1 1 d . . .
O02 O 0.47265(14) 0.93668(15) 0.36648(14) 0.0645(7) Uani 1 1 d . . .
N21 N 0.56299(16) 0.84707(17) 0.32639(17) 0.0631(9) Uani 1 1 d . . .
H21 H 0.5697 0.7982 0.3115 0.076 Uiso 1 1 calc R . .
C21A C 0.63097(19) 0.9028(2) 0.3287(2) 0.0599(10) Uani 1 1 d . . .
C21' C 0.6124(2) 0.9789(2) 0.2844(2) 0.0555(10) Uani 1 1 d . . .
O21 O 0.63776(16) 1.04540(16) 0.30271(15) 0.0797(9) Uani 1 1 d . . .
C1B3 C 0.6527(2) 0.9271(3) 0.4042(2) 0.0874(14) Uani 1 1 d . . .
H1B1 H 0.6643 0.8793 0.4317 0.131 Uiso 1 1 calc R . .
H1B2 H 0.6091 0.9557 0.4239 0.131 Uiso 1 1 calc R . .
H1B3 H 0.6984 0.9619 0.4048 0.131 Uiso 1 1 calc R . .
C1B4 C 0.7002(2) 0.8589(2) 0.2959(3) 0.0852(14) Uani 1 1 d . . .
H1B4 H 0.7136 0.8113 0.3231 0.128 Uiso 1 1 calc R . .
H1B5 H 0.7452 0.8946 0.2954 0.128 Uiso 1 1 calc R . .
H1B6 H 0.6855 0.8431 0.2485 0.128 Uiso 1 1 calc R . .
N22 N 0.57068(17) 0.96785(18) 0.22357(17) 0.0604(8) Uani 1 1 d . . .
H22 H 0.5529 0.9200 0.2138 0.073 Uiso 1 1 calc R . .
C22G C 0.5541(2) 1.0329(2) 0.1735(2) 0.0607(10) Uani 1 1 d . . .
H22D H 0.5871 1.0251 0.1333 0.073 Uiso 1 1 calc R . .
H22E H 0.5694 1.0841 0.1954 0.073 Uiso 1 1 calc R . .
C22B C 0.46740(19) 1.0394(2) 0.14664(19) 0.0532(9) Uani 1 1 d . . .
C22A C 0.4119(2) 1.0475(2) 0.20841(19) 0.0552(9) Uani 1 1 d . . .
H22F H 0.3577 1.0481 0.1896 0.066 Uiso 1 1 calc R . .
H22G H 0.4179 0.9994 0.2377 0.066 Uiso 1 1 calc R . .
C22' C 0.4242(2) 1.1211(2) 0.2543(2) 0.0524(9) Uani 1 1 d . . .
O22 O 0.40435(16) 1.19038(15) 0.23455(14) 0.0704(7) Uani 1 1 d . . .
C2B3 C 0.4635(2) 1.1122(2) 0.0959(2) 0.0634(10) Uani 1 1 d . . .
H2B1 H 0.4771 1.1613 0.1220 0.076 Uiso 1 1 calc R . .
H2B2 H 0.5027 1.1048 0.0604 0.076 Uiso 1 1 calc R . .
C2G3 C 0.3831(2) 1.1235(3) 0.0595(2) 0.0837(13) Uani 1 1 d . . .
H2G1 H 0.3444 1.1366 0.0942 0.100 Uiso 1 1 calc R . .
H2G2 H 0.3852 1.1685 0.0266 0.100 Uiso 1 1 calc R . .
C2D2 C 0.3580(3) 1.0467(4) 0.0204(3) 0.1050(17) Uani 1 1 d . . .
H2D1 H 0.3042 1.0535 0.0016 0.126 Uiso 1 1 calc R . .
H2D2 H 0.3920 1.0390 -0.0192 0.126 Uiso 1 1 calc R . .
C2G4 C 0.3619(3) 0.9717(3) 0.0662(3) 0.0903(15) Uani 1 1 d . . .
H2G3 H 0.3522 0.9240 0.0371 0.108 Uiso 1 1 calc R . .
H2G4 H 0.3207 0.9745 0.1003 0.108 Uiso 1 1 calc R . .
C2B4 C 0.4422(2) 0.9634(2) 0.1049(2) 0.0711(12) Uani 1 1 d . . .
H2B3 H 0.4820 0.9515 0.0708 0.085 Uiso 1 1 calc R . .
H2B4 H 0.4402 0.9176 0.1370 0.085 Uiso 1 1 calc R . .
N23 N 0.45368(17) 1.10845(18) 0.31934(17) 0.0610(8) Uani 1 1 d . . .
H23 H 0.4635 1.0592 0.3322 0.073 Uiso 1 1 calc R . .
C23A C 0.4702(2) 1.1734(2) 0.3698(2) 0.0692(11) Uani 1 1 d . . .
C23' C 0.3985(3) 1.2295(3) 0.3734(2) 0.0734(12) Uani 1 1 d . . .
O23 O 0.40166(19) 1.30269(19) 0.37465(17) 0.0974(10) Uani 1 1 d . . .
C3B3 C 0.4826(3) 1.1332(3) 0.4426(2) 0.1088(18) Uani 1 1 d . . .
H3B1 H 0.4365 1.1021 0.4533 0.163 Uiso 1 1 calc R . .
H3B2 H 0.4913 1.1745 0.4778 0.163 Uiso 1 1 calc R . .
H3B3 H 0.5279 1.0979 0.4422 0.163 Uiso 1 1 calc R . .
C3B4 C 0.5423(3) 1.2219(3) 0.3493(3) 0.1012(16) Uani 1 1 d . . .
H3B4 H 0.5327 1.2457 0.3037 0.152 Uiso 1 1 calc R . .
H3B5 H 0.5875 1.1865 0.3481 0.152 Uiso 1 1 calc R . .
H3B6 H 0.5525 1.2642 0.3834 0.152 Uiso 1 1 calc R . .
O0M2 O 0.33211(19) 1.18699(18) 0.38205(16) 0.0878(9) Uani 1 1 d . . .
C0M2 C 0.2603(3) 1.2331(3) 0.3912(3) 0.1188(19) Uani 1 1 d . . .
H0M1 H 0.2168 1.1965 0.3971 0.178 Uiso 1 1 calc R . .
H0M2 H 0.2497 1.2665 0.3504 0.178 Uiso 1 1 calc R . .
H0M3 H 0.2666 1.2671 0.4322 0.178 Uiso 1 1 calc R . .
C11 C 0.1508(3) 0.4179(3) 0.3859(3) 0.131(2) Uani 1 1 d . . .
H11A H 0.1149 0.3824 0.4090 0.197 Uiso 1 1 calc R . .
H11B H 0.2027 0.4131 0.4079 0.197 Uiso 1 1 calc R . .
H11C H 0.1530 0.4029 0.3371 0.197 Uiso 1 1 calc R . .
C12 C 0.1767(3) 0.5608(4) 0.3570(5) 0.188(4) Uani 1 1 d . . .
H12A H 0.1813 0.5455 0.3085 0.282 Uiso 1 1 calc R . .
H12B H 0.2280 0.5585 0.3805 0.282 Uiso 1 1 calc R . .
H12C H 0.1562 0.6151 0.3595 0.282 Uiso 1 1 calc R . .
C13 C 0.1122(4) 0.5253(4) 0.4673(4) 0.164(3) Uani 1 1 d . . .
H13A H 0.0770 0.4868 0.4878 0.247 Uiso 1 1 calc R . .
H13B H 0.0903 0.5790 0.4705 0.247 Uiso 1 1 calc R . .
H13C H 0.1627 0.5236 0.4922 0.247 Uiso 1 1 calc R . .
C14 C 0.1226(3) 0.5042(2) 0.3914(3) 0.0795(14) Uani 1 1 d . . .
O1 O 0.04622(14) 0.50306(14) 0.35386(16) 0.0744(8) Uani 1 1 d . . .
C01' C -0.0014(2) 0.5690(2) 0.3473(2) 0.0571(10) Uani 1 1 d . . .
O01 O 0.01400(15) 0.63494(15) 0.37195(14) 0.0702(8) Uani 1 1 d . . .
N11 N -0.06670(16) 0.54955(16) 0.30821(17) 0.0592(8) Uani 1 1 d . . .
H11 H -0.0705 0.5015 0.2906 0.071 Uiso 1 1 calc R . .
C11A C -0.1315(2) 0.6070(2) 0.2946(2) 0.0597(10) Uani 1 1 d . . .
C11' C -0.1027(2) 0.6826(2) 0.2554(2) 0.0558(10) Uani 1 1 d . . .
O11 O -0.13359(15) 0.74858(15) 0.26431(16) 0.0776(8) Uani 1 1 d . . .
C1B2 C -0.1692(3) 0.6318(3) 0.3625(3) 0.0905(15) Uani 1 1 d . . .
H1B7 H -0.1869 0.5841 0.3866 0.136 Uiso 1 1 calc R . .
H1B8 H -0.2136 0.6668 0.3520 0.136 Uiso 1 1 calc R . .
H1B9 H -0.1310 0.6602 0.3920 0.136 Uiso 1 1 calc R . .
C1B1 C -0.1924(2) 0.5646(2) 0.2462(3) 0.0799(13) Uani 1 1 d . . .
H1BX H -0.2118 0.5169 0.2691 0.120 Uiso 1 1 calc R . .
H1BY H -0.1682 0.5493 0.2032 0.120 Uiso 1 1 calc R . .
H1BZ H -0.2357 0.6010 0.2357 0.120 Uiso 1 1 calc R . .
N12 N -0.04564(16) 0.67056(17) 0.20991(16) 0.0579(8) Uani 1 1 d . . .
H12 H -0.0263 0.6224 0.2063 0.069 Uiso 1 1 calc R . .
C12G C -0.0142(2) 0.7349(2) 0.1660(2) 0.0579(10) Uani 1 1 d . . .
H12D H -0.0372 0.7863 0.1797 0.070 Uiso 1 1 calc R . .
H12E H -0.0309 0.7247 0.1174 0.070 Uiso 1 1 calc R . .
C12B C 0.0762(2) 0.7429(2) 0.17030(18) 0.0507(9) Uani 1 1 d . . .
C12A C 0.1062(2) 0.7561(2) 0.24641(19) 0.0566(10) Uani 1 1 d . . .
H12F H 0.0928 0.7083 0.2735 0.068 Uiso 1 1 calc R . .
H12G H 0.1635 0.7597 0.2468 0.068 Uiso 1 1 calc R . .
C12' C 0.0753(2) 0.8297(2) 0.2834(2) 0.0544(9) Uani 1 1 d . . .
O12 O 0.09156(16) 0.89987(15) 0.26636(14) 0.0740(8) Uani 1 1 d . . .
C2B1 C 0.0974(2) 0.8131(2) 0.1211(2) 0.0685(11) Uani 1 1 d . . .
H2B5 H 0.0716 0.8042 0.0753 0.082 Uiso 1 1 calc R . .
H2B6 H 0.0769 0.8635 0.1399 0.082 Uiso 1 1 calc R . .
C2G1 C 0.1853(3) 0.8224(3) 0.1118(3) 0.0920(15) Uani 1 1 d . . .
H2G5 H 0.1944 0.8662 0.0789 0.110 Uiso 1 1 calc R . .
H2G6 H 0.2110 0.8367 0.1567 0.110 Uiso 1 1 calc R . .
C2D1 C 0.2210(3) 0.7455(4) 0.0850(3) 0.118(2) Uani 1 1 d . . .
H2D3 H 0.2779 0.7522 0.0826 0.142 Uiso 1 1 calc R . .
H2D4 H 0.1999 0.7347 0.0377 0.142 Uiso 1 1 calc R . .
C2G2 C 0.2035(3) 0.6733(3) 0.1322(3) 0.1027(17) Uani 1 1 d . . .
H2G7 H 0.2311 0.6804 0.1775 0.123 Uiso 1 1 calc R . .
H2G8 H 0.2230 0.6239 0.1110 0.123 Uiso 1 1 calc R . .
C2B2 C 0.1145(2) 0.6649(2) 0.1432(2) 0.0695(11) Uani 1 1 d . . .
H2B7 H 0.0883 0.6496 0.0989 0.083 Uiso 1 1 calc R . .
H2B8 H 0.1061 0.6214 0.1767 0.083 Uiso 1 1 calc R . .
N13 N 0.03176(18) 0.81526(17) 0.34001(17) 0.0615(8) Uani 1 1 d . . .
H13 H 0.0259 0.7657 0.3535 0.074 Uiso 1 1 calc R . .
C13A C -0.0061(2) 0.8798(2) 0.3796(2) 0.0687(11) Uani 1 1 d . . .
C13' C 0.0536(3) 0.9452(3) 0.4018(2) 0.0759(12) Uani 1 1 d . . .
O13 O 0.0403(2) 1.01731(18) 0.39838(19) 0.1040(11) Uani 1 1 d . . .
C3B1 C -0.0361(3) 0.8399(3) 0.4470(3) 0.1111(18) Uani 1 1 d . . .
H3B7 H -0.0740 0.7984 0.4344 0.167 Uiso 1 1 calc R . .
H3B8 H -0.0608 0.8804 0.4753 0.167 Uiso 1 1 calc R . .
H3B9 H 0.0077 0.8162 0.4733 0.167 Uiso 1 1 calc R . .
C3B2 C -0.0736(3) 0.9190(3) 0.3357(3) 0.1010(16) Uani 1 1 d . . .
H3BX H -0.1115 0.8781 0.3215 0.152 Uiso 1 1 calc R . .
H3BY H -0.0527 0.9440 0.2946 0.152 Uiso 1 1 calc R . .
H3BZ H -0.0990 0.9596 0.3634 0.152 Uiso 1 1 calc R . .
O0M1 O 0.12021(19) 0.91440(18) 0.43096(16) 0.0909(9) Uani 1 1 d . . .
C0M1 C 0.1763(3) 0.9740(3) 0.4607(3) 0.126(2) Uani 1 1 d . . .
H0M4 H 0.2219 0.9462 0.4807 0.189 Uiso 1 1 calc R . .
H0M5 H 0.1515 1.0047 0.4968 0.189 Uiso 1 1 calc R . .
H0M6 H 0.1926 1.0101 0.4242 0.189 Uiso 1 1 calc R . .

loop_
_atom_site_aniso_label
_atom_site_aniso_U_11
_atom_site_aniso_U_22
_atom_site_aniso_U_33
_atom_site_aniso_U_23
_atom_site_aniso_U_13
_atom_site_aniso_U_12
C21 0.056(3) 0.076(3) 0.195(6) 0.014(3) 0.003(3) -0.015(2)
C22 0.055(2) 0.093(3) 0.120(4) 0.026(3) -0.014(3) 0.001(2)
C23 0.094(4) 0.159(5) 0.104(5) 0.022(4) 0.020(3) -0.014(3)
C24 0.047(2) 0.069(3) 0.091(3) 0.013(2) 0.010(2) -0.0003(19)
O2 0.0448(14) 0.0529(16) 0.124(2) 0.0002(15) 0.0095(15) -0.0057(12)
C02' 0.053(2) 0.051(2) 0.069(3) 0.010(2) -0.0043(19) -0.002(2)
O02 0.0589(15) 0.0515(16) 0.083(2) -0.0058(14) 0.0029(13) 0.0038(13)
N21 0.0401(17) 0.0465(18) 0.103(3) -0.0028(17) 0.0019(17) 0.0014(14)
C21A 0.042(2) 0.058(2) 0.079(3) -0.003(2) -0.0051(19) -0.0050(18)
C21' 0.043(2) 0.051(2) 0.072(3) -0.005(2) 0.001(2) -0.0009(17)
O21 0.0813(19) 0.0515(16) 0.104(2) -0.0040(16) -0.0258(16) -0.0115(14)
C1B3 0.075(3) 0.085(3) 0.100(4) 0.014(3) -0.024(3) -0.012(2)
C1B4 0.043(2) 0.072(3) 0.141(4) 0.000(3) 0.007(2) 0.009(2)
N22 0.0605(19) 0.0507(18) 0.069(2) -0.0076(17) -0.0064(17) -0.0039(15)
C22G 0.059(2) 0.062(2) 0.061(3) -0.002(2) 0.006(2) -0.0049(19)
C22B 0.050(2) 0.055(2) 0.055(2) -0.0077(19) 0.0093(18) 0.0018(17)
C22A 0.060(2) 0.051(2) 0.055(2) -0.0023(19) 0.0086(19) -0.0038(18)
C22' 0.058(2) 0.048(2) 0.052(3) 0.0046(19) 0.0110(19) 0.0035(18)
O22 0.096(2) 0.0495(16) 0.0656(18) 0.0043(14) 0.0031(15) 0.0116(14)
C2B3 0.063(2) 0.073(3) 0.055(3) 0.004(2) 0.010(2) -0.002(2)
C2G3 0.072(3) 0.112(4) 0.067(3) 0.025(3) 0.000(2) 0.005(3)
C2D2 0.070(3) 0.172(6) 0.073(4) 0.002(4) -0.002(3) -0.009(3)
C2G4 0.068(3) 0.114(4) 0.089(4) -0.037(3) 0.002(3) -0.020(3)
C2B4 0.059(2) 0.077(3) 0.079(3) -0.026(2) 0.011(2) -0.005(2)
N23 0.077(2) 0.0474(18) 0.059(2) 0.0003(16) -0.0010(17) 0.0090(16)
C23A 0.078(3) 0.058(2) 0.070(3) -0.017(2) -0.010(2) 0.007(2)
C23' 0.091(3) 0.063(3) 0.065(3) -0.017(2) -0.007(2) 0.011(3)
O23 0.121(3) 0.061(2) 0.109(3) -0.0266(18) -0.010(2) 0.0165(18)
C3B3 0.146(5) 0.109(4) 0.069(3) -0.008(3) -0.030(3) 0.036(3)
C3B4 0.083(3) 0.080(3) 0.140(5) -0.033(3) -0.016(3) -0.007(3)
O0M2 0.089(2) 0.083(2) 0.092(2) -0.0159(17) 0.0125(18) 0.0131(19)
C0M2 0.092(4) 0.132(5) 0.134(5) -0.035(4) 0.018(3) 0.040(3)
C11 0.107(4) 0.073(3) 0.207(6) -0.025(4) -0.083(4) 0.032(3)
C12 0.064(3) 0.152(6) 0.343(11) 0.109(7) -0.039(5) -0.022(4)
C13 0.198(7) 0.154(6) 0.135(6) -0.021(5) -0.072(5) 0.069(5)
C14 0.074(3) 0.053(2) 0.108(4) -0.005(2) -0.043(3) 0.001(2)
O1 0.0603(16) 0.0485(15) 0.112(2) -0.0063(15) -0.0269(16) 0.0086(13)
C01' 0.060(2) 0.042(2) 0.069(3) 0.008(2) 0.004(2) 0.0026(19)
O01 0.0841(19) 0.0424(15) 0.083(2) -0.0076(14) -0.0101(15) 0.0012(13)
N11 0.0471(17) 0.0403(17) 0.090(2) 0.0009(16) -0.0052(17) 0.0036(14)
C11A 0.045(2) 0.050(2) 0.084(3) 0.008(2) 0.007(2) 0.0054(18)
C11' 0.041(2) 0.049(2) 0.077(3) -0.005(2) 0.002(2) 0.0012(17)
O11 0.0699(17) 0.0473(16) 0.117(2) 0.0063(15) 0.0218(16) 0.0119(13)
C1B2 0.081(3) 0.071(3) 0.122(4) 0.018(3) 0.041(3) 0.016(2)
C1B1 0.044(2) 0.062(3) 0.133(4) 0.014(3) -0.011(2) -0.0080(19)
N12 0.0533(18) 0.0429(17) 0.078(2) 0.0016(16) 0.0078(17) 0.0025(14)
C12G 0.058(2) 0.057(2) 0.058(2) 0.003(2) -0.0013(19) 0.0003(18)
C12B 0.053(2) 0.051(2) 0.048(2) 0.0002(18) 0.0020(17) -0.0017(17)
C12A 0.058(2) 0.047(2) 0.064(3) -0.0027(19) -0.0008(19) 0.0004(17)
C12' 0.057(2) 0.045(2) 0.061(3) 0.002(2) -0.008(2) -0.0022(18)
O12 0.093(2) 0.0482(16) 0.080(2) 0.0018(15) 0.0053(15) -0.0042(14)
C2B1 0.070(3) 0.078(3) 0.057(3) 0.004(2) 0.002(2) -0.004(2)
C2G1 0.071(3) 0.122(4) 0.084(4) 0.019(3) 0.012(3) -0.022(3)
C2D1 0.065(3) 0.184(6) 0.107(4) 0.008(5) 0.023(3) -0.007(4)
C2G2 0.073(3) 0.125(4) 0.110(4) -0.040(4) 0.006(3) 0.026(3)
C2B2 0.066(3) 0.066(3) 0.076(3) -0.017(2) -0.004(2) 0.011(2)
N13 0.076(2) 0.0459(18) 0.063(2) -0.0008(16) 0.0066(18) 0.0024(15)
C13A 0.080(3) 0.051(2) 0.076(3) -0.016(2) 0.010(2) 0.005(2)
C13' 0.090(3) 0.065(3) 0.072(3) -0.013(2) 0.002(3) 0.016(3)
O13 0.118(3) 0.0576(19) 0.135(3) -0.0222(19) -0.018(2) 0.0176(18)
C3B1 0.154(5) 0.088(4) 0.094(4) -0.014(3) 0.047(4) -0.001(3)
C3B2 0.073(3) 0.083(3) 0.145(5) -0.026(3) -0.014(3) 0.018(3)
O0M1 0.099(2) 0.077(2) 0.095(2) -0.0174(17) -0.0226(19) 0.0210(18)
C0M1 0.120(4) 0.117(4) 0.137(5) -0.050(4) -0.044(4) 0.001(4)

loop_
_atom_type_symbol
_atom_type_description
_atom_type_scat_dispersion_real
_atom_type_scat_dispersion_imag
_atom_type_scat_source
C C 0.0033 0.0016 'International Tables Vol C Tables 4.2.6.8 and 6.1.1.4'
H H 0.0000 0.0000 'International Tables Vol C Tables 4.2.6.8 and 6.1.1.4'
N N 0.0061 0.0033 'International Tables Vol C Tables 4.2.6.8 and 6.1.1.4'
O O 0.0106 0.0060 'International Tables Vol C Tables 4.2.6.8 and 6.1.1.4'

loop_
_geom_angle_atom_site_label_1
_geom_angle_atom_site_label_2
_geom_angle_atom_site_label_3
_geom_angle
_geom_angle_site_symmetry_1
_geom_angle_site_symmetry_3
_geom_angle_publ_flag
O2 C24 C23 109.9(4) . . ?
O2 C24 C22 110.8(3) . . ?
C23 C24 C22 112.7(4) . . ?
O2 C24 C21 102.4(3) . . ?
C23 C24 C21 109.9(4) . . ?
C22 C24 C21 110.7(4) . . ?
C02' O2 C24 121.5(3) . . ?
O02 C02' N21 125.6(3) . . ?
O02 C02' O2 124.8(3) . . ?
N21 C02' O2 109.6(3) . . ?
C02' N21 C21A 122.6(3) . . ?
N21 C21A C1B3 110.7(3) . . ?
N21 C21A C21' 110.5(3) . . ?
C1B3 C21A C21' 109.9(3) . . ?
N21 C21A C1B4 107.6(3) . . ?
C1B3 C21A C1B4 110.3(3) . . ?
C21' C21A C1B4 107.9(3) . . ?
O21 C21' N22 122.3(4) . . ?
O21 C21' C21A 120.9(4) . . ?
N22 C21' C21A 116.8(3) . . ?
C21' N22 C22G 123.1(3) . . ?
N22 C22G C22B 115.3(3) . . ?
C2B3 C22B C2B4 107.8(3) . . ?
C2B3 C22B C22A 113.5(3) . . ?
C2B4 C22B C22A 107.4(3) . . ?
C2B3 C22B C22G 106.3(3) . . ?
C2B4 C22B C22G 110.9(3) . . ?
C22A C22B C22G 110.8(3) . . ?
C22' C22A C22B 116.0(3) . . ?
O22 C22' N23 120.8(3) . . ?
O22 C22' C22A 122.2(4) . . ?
N23 C22' C22A 116.9(3) . . ?
C2G3 C2B3 C22B 113.5(3) . . ?
C2D2 C2G3 C2B3 110.6(4) . . ?
C2G4 C2D2 C2G3 113.0(4) . . ?
C2D2 C2G4 C2B4 111.8(4) . . ?
C2G4 C2B4 C22B 113.6(3) . . ?
C22' N23 C23A 123.5(3) . . ?
N23 C23A C3B4 110.7(3) . . ?
N23 C23A C23' 109.9(3) . . ?
C3B4 C23A C23' 109.9(4) . . ?
N23 C23A C3B3 107.0(3) . . ?
C3B4 C23A C3B3 111.7(4) . . ?
C23' C23A C3B3 107.5(4) . . ?
O23 C23' O0M2 123.7(4) . . ?
O23 C23' C23A 124.8(5) . . ?
O0M2 C23' C23A 111.2(4) . . ?
C23' O0M2 C0M2 116.9(4) . . ?
O1 C14 C12 110.2(4) . . ?
O1 C14 C13 110.0(4) . . ?
C12 C14 C13 112.2(5) . . ?
O1 C14 C11 103.4(3) . . ?
C12 C14 C11 111.1(5) . . ?
C13 C14 C11 109.5(5) . . ?
C01' O1 C14 123.4(3) . . ?
O01 C01' N11 126.1(3) . . ?
O01 C01' O1 124.4(4) . . ?
N11 C01' O1 109.5(3) . . ?
C01' N11 C11A 122.6(3) . . ?
N11 C11A C1B2 111.0(3) . . ?
N11 C11A C1B1 107.3(3) . . ?
C1B2 C11A C1B1 110.0(3) . . ?
N11 C11A C11' 111.0(3) . . ?
C1B2 C11A C11' 110.2(3) . . ?
C1B1 C11A C11' 107.3(3) . . ?
O11 C11' N12 123.2(3) . . ?
O11 C11' C11A 120.4(3) . . ?
N12 C11' C11A 116.3(3) . . ?
C11' N12 C12G 123.4(3) . . ?
N12 C12G C12B 114.5(3) . . ?
C2B2 C12B C12G 110.1(3) . . ?
C2B2 C12B C12A 107.8(3) . . ?
C12G C12B C12A 111.0(3) . . ?
C2B2 C12B C2B1 108.3(3) . . ?
C12G C12B C2B1 106.7(3) . . ?
C12A C12B C2B1 113.0(3) . . ?
C12' C12A C12B 116.6(3) . . ?
O12 C12' N13 120.6(3) . . ?
O12 C12' C12A 123.1(4) . . ?
N13 C12' C12A 116.2(3) . . ?
C2G1 C2B1 C12B 113.6(3) . . ?
C2D1 C2G1 C2B1 111.4(4) . . ?
C2G1 C2D1 C2G2 111.5(4) . . ?
C2D1 C2G2 C2B2 111.3(4) . . ?
C12B C2B2 C2G2 113.5(3) . . ?
C12' N13 C13A 123.1(3) . . ?
N13 C13A C13' 110.9(3) . . ?
N13 C13A C3B2 110.9(3) . . ?
C13' C13A C3B2 109.0(3) . . ?
N13 C13A C3B1 106.4(3) . . ?
C13' C13A C3B1 107.8(4) . . ?
C3B2 C13A C3B1 111.7(4) . . ?
O13 C13' O0M1 123.2(4) . . ?
O13 C13' C13A 123.9(4) . . ?
O0M1 C13' C13A 112.7(4) . . ?
C13' O0M1 C0M1 115.5(4) . . ?

loop_
_geom_bond_atom_site_label_1
_geom_bond_atom_site_label_2
_geom_bond_distance
_geom_bond_site_symmetry_2
_geom_bond_publ_flag
C21 C24 1.520(5) . ?
C22 C24 1.496(5) . ?
C23 C24 1.491(6) . ?
C24 O2 1.472(4) . ?
O2 C02' 1.349(4) . ?
C02' O02 1.213(4) . ?
C02' N21 1.341(4) . ?
N21 C21A 1.468(4) . ?
C21A C1B3 1.522(6) . ?
C21A C21' 1.533(5) . ?
C21A C1B4 1.527(5) . ?
C21' O21 1.219(4) . ?
C21' N22 1.344(5) . ?
N22 C22G 1.452(4) . ?
C22G C22B 1.536(5) . ?
C22B C2B3 1.536(5) . ?
C22B C2B4 1.532(5) . ?
C22B C22A 1.535(5) . ?
C22A C22' 1.501(5) . ?
C22' O22 1.241(4) . ?
C22' N23 1.330(4) . ?
C2B3 C2G3 1.512(5) . ?
C2G3 C2D2 1.517(6) . ?
C2D2 C2G4 1.509(6) . ?
C2G4 C2B4 1.524(6) . ?
N23 C23A 1.454(5) . ?
C23A C3B4 1.519(6) . ?
C23A C23' 1.525(6) . ?
C23A C3B3 1.540(6) . ?
C23' O23 1.205(5) . ?
C23' O0M2 1.337(5) . ?
O0M2 C0M2 1.447(5) . ?
C11 C14 1.502(6) . ?
C12 C14 1.474(7) . ?
C13 C14 1.499(8) . ?
C14 O1 1.451(4) . ?
O1 C01' 1.352(4) . ?
C01' O01 1.206(4) . ?
C01' N11 1.344(4) . ?
N11 C11A 1.462(4) . ?
C11A C1B2 1.516(5) . ?
C11A C1B1 1.522(5) . ?
C11A C11' 1.538(5) . ?
C11' O11 1.218(4) . ?
C11' N12 1.332(4) . ?
N12 C12G 1.459(4) . ?
C12G C12B 1.532(5) . ?
C12B C2B2 1.533(5) . ?
C12B C12A 1.529(5) . ?
C12B C2B1 1.536(5) . ?
C12A C12' 1.503(5) . ?
C12' O12 1.232(4) . ?
C12' N13 1.345(4) . ?
C2B1 C2G1 1.509(5) . ?
C2G1 C2D1 1.499(7) . ?
C2D1 C2G2 1.523(7) . ?
C2G2 C2B2 1.532(6) . ?
N13 C13A 1.462(4) . ?
C13A C13' 1.523(6) . ?
C13A C3B2 1.530(6) . ?
C13A C3B1 1.540(6) . ?
C13' O13 1.207(5) . ?
C13' O0M1 1.335(5) . ?
O0M1 C0M1 1.462(5) . ?

loop_
_geom_torsion_atom_site_label_1
_geom_torsion_atom_site_label_2
_geom_torsion_atom_site_label_3
_geom_torsion_atom_site_label_4
_geom_torsion
_geom_torsion_site_symmetry_1
_geom_torsion_site_symmetry_2
_geom_torsion_site_symmetry_3
_geom_torsion_site_symmetry_4
_geom_torsion_publ_flag
C23 C24 O2 C02' -63.5(5) . . . . ?
C22 C24 O2 C02' 61.6(5) . . . . ?
C21 C24 O2 C02' 179.7(4) . . . . ?
C24 O2 C02' O02 0.7(6) . . . . ?
C24 O2 C02' N21 -178.1(3) . . . . ?
O02 C02' N21 C21A 2.4(6) . . . . ?
O2 C02' N21 C21A -178.9(3) . . . . ?
C02' N21 C21A C1B3 64.3(4) . . . . ?
C02' N21 C21A C21' -57.5(5) . . . . ?
C02' N21 C21A C1B4 -175.1(4) . . . . ?
N21 C21A C21' O21 144.4(3) . . . . ?
C1B3 C21A C21' O21 22.1(5) . . . . ?
C1B4 C21A C21' O21 -98.2(4) . . . . ?
N21 C21A C21' N22 -38.7(4) . . . . ?
C1B3 C21A C21' N22 -161.1(3) . . . . ?
C1B4 C21A C21' N22 78.6(4) . . . . ?
O21 C21' N22 C22G 1.9(5) . . . . ?
C21A C21' N22 C22G -174.9(3) . . . . ?
C21' N22 C22G C22B -131.9(3) . . . . ?
N22 C22G C22B C2B3 179.1(3) . . . . ?
N22 C22G C22B C2B4 -63.9(4) . . . . ?
N22 C22G C22B C22A 55.3(4) . . . . ?
C2B3 C22B C22A C22' -58.1(4) . . . . ?
C2B4 C22B C22A C22' -177.2(3) . . . . ?
C22G C22B C22A C22' 61.5(4) . . . . ?
C22B C22A C22' O22 73.2(4) . . . . ?
C22B C22A C22' N23 -110.4(4) . . . . ?
C2B4 C22B C2B3 C2G3 56.1(4) . . . . ?
C22A C22B C2B3 C2G3 -62.8(4) . . . . ?
C22G C22B C2B3 C2G3 175.2(3) . . . . ?
C22B C2B3 C2G3 C2D2 -56.3(5) . . . . ?
C2B3 C2G3 C2D2 C2G4 52.8(5) . . . . ?
C2G3 C2D2 C2G4 C2B4 -51.4(5) . . . . ?
C2D2 C2G4 C2B4 C22B 53.1(5) . . . . ?
C2B3 C22B C2B4 C2G4 -54.0(4) . . . . ?
C22A C22B C2B4 C2G4 68.7(4) . . . . ?
C22G C22B C2B4 C2G4 -170.1(4) . . . . ?
O22 C22' N23 C23A -4.5(5) . . . . ?
C22A C22' N23 C23A 179.0(3) . . . . ?
C22' N23 C23A C3B4 -72.3(5) . . . . ?
C22' N23 C23A C23' 49.2(5) . . . . ?
C22' N23 C23A C3B3 165.7(4) . . . . ?
N23 C23A C23' O23 -136.4(4) . . . . ?
C3B4 C23A C23' O23 -14.4(6) . . . . ?
C3B3 C23A C23' O23 107.4(5) . . . . ?
N23 C23A C23' O0M2 49.8(5) . . . . ?
C3B4 C23A C23' O0M2 171.8(4) . . . . ?
C3B3 C23A C23' O0M2 -66.4(4) . . . . ?
O23 C23' O0M2 C0M2 2.0(6) . . . . ?
C23A C23' O0M2 C0M2 175.9(4) . . . . ?
C12 C14 O1 C01' -62.7(6) . . . . ?
C13 C14 O1 C01' 61.5(5) . . . . ?
C11 C14 O1 C01' 178.4(4) . . . . ?
C14 O1 C01' O01 -0.5(6) . . . . ?
C14 O1 C01' N11 178.3(4) . . . . ?
O01 C01' N11 C11A -4.4(6) . . . . ?
O1 C01' N11 C11A 176.9(3) . . . . ?
C01' N11 C11A C1B2 -62.4(4) . . . . ?
C01' N11 C11A C1B1 177.5(3) . . . . ?
C01' N11 C11A C11' 60.6(5) . . . . ?
N11 C11A C11' O11 -149.1(4) . . . . ?
C1B2 C11A C11' O11 -25.7(5) . . . . ?
C1B1 C11A C11' O11 94.0(4) . . . . ?
N11 C11A C11' N12 33.8(5) . . . . ?
C1B2 C11A C11' N12 157.2(3) . . . . ?
C1B1 C11A C11' N12 -83.2(4) . . . . ?
O11 C11' N12 C12G -0.1(6) . . . . ?
C11A C11' N12 C12G 176.9(3) . . . . ?
C11' N12 C12G C12B 128.0(4) . . . . ?
N12 C12G C12B C2B2 62.9(4) . . . . ?
N12 C12G C12B C12A -56.3(4) . . . . ?
N12 C12G C12B C2B1 -179.9(3) . . . . ?
C2B2 C12B C12A C12' -179.7(3) . . . . ?
C12G C12B C12A C12' -59.1(4) . . . . ?
C2B1 C12B C12A C12' 60.7(4) . . . . ?
C12B C12A C12' O12 -67.1(5) . . . . ?
C12B C12A C12' N13 116.7(4) . . . . ?
C2B2 C12B C2B1 C2G1 -54.2(4) . . . . ?
C12G C12B C2B1 C2G1 -172.6(4) . . . . ?
C12A C12B C2B1 C2G1 65.2(4) . . . . ?
C12B C2B1 C2G1 C2D1 56.8(5) . . . . ?
C2B1 C2G1 C2D1 C2G2 -55.2(6) . . . . ?
C2G1 C2D1 C2G2 C2B2 53.7(6) . . . . ?
C12G C12B C2B2 C2G2 168.8(4) . . . . ?
C12A C12B C2B2 C2G2 -70.0(4) . . . . ?
C2B1 C12B C2B2 C2G2 52.6(5) . . . . ?
C2D1 C2G2 C2B2 C12B -53.7(5) . . . . ?
O12 C12' N13 C13A 7.0(5) . . . . ?
C12A C12' N13 C13A -176.7(3) . . . . ?
C12' N13 C13A C13' -52.7(5) . . . . ?
C12' N13 C13A C3B2 68.6(5) . . . . ?
C12' N13 C13A C3B1 -169.7(4) . . . . ?
N13 C13A C13' O13 137.2(4) . . . . ?
C3B2 C13A C13' O13 14.9(6) . . . . ?
C3B1 C13A C13' O13 -106.6(5) . . . . ?
N13 C13A C13' O0M1 -47.9(5) . . . . ?
C3B2 C13A C13' O0M1 -170.2(4) . . . . ?
C3B1 C13A C13' O0M1 68.3(4) . . . . ?
O13 C13' O0M1 C0M1 1.6(7) . . . . ?
C13A C13' O0M1 C0M1 -173.3(4) . . . . ?
